data_7247164
loop_
_publ_author_name
'Siddiqui, Rafia'
'Rani, Jyoti'
Akshita,
'Dhamija, Swati'
'Shivam, Kumar'
'Kagra, Deepika'
'Sharma, Purshotam'
'Venugopalan, P.'
'Patra, Ranjan'

_publ_section_title
;
 Homo- and hetero-halogen interaction based molecular associations in
 wheel--axle topology derived Sn(iv) porphyrin complexes: an experimental
 and theoretical analysis
;
_journal_issue 35
_journal_name_full CrystEngComm
_journal_page_first 4946
_journal_page_last 4959
_journal_paper_doi 10.1039/D3CE00342F
_journal_volume 25
_journal_year 2023
_chemical_formula_sum 'C64 H44 F2 I4 N4 O4 Sn'
_chemical_formula_weight 1597.32
_chemical_name_common 4-fluorobenzoate-tin-tetraiodoporphrin
_space_group_crystal_system monoclinic
_space_group_IT_number 14
_space_group_name_Hall '-P 2ybc'
_space_group_name_H-M_alt 'P 1 21/c 1'
_atom_sites_solution_hydrogens geom
_audit_creation_method SHELXL-2018/3
_audit_update_record
;
2022-10-26 deposited with the CCDC.	2023-08-04 downloaded from the CCDC.
;
_cell_angle_alpha 90
_cell_angle_beta 96.370(2)
_cell_angle_gamma 90
_cell_formula_units_Z 2
_cell_length_a 14.2789(3)
_cell_length_b 16.8821(4)
_cell_length_c 12.1517(3)
_cell_measurement_reflns_used 15226
_cell_measurement_temperature 293(2)
_cell_measurement_theta_max 27.1190
_cell_measurement_theta_min 3.3410
_cell_volume 2911.18(12)
_computing_cell_refinement 'CrysAlisPro 1.171.39.46 (Rigaku OD, 2018)'
_computing_data_collection 'CrysAlisPro 1.171.39.46 (Rigaku OD, 2018)'
_computing_data_reduction 'CrysAlisPro 1.171.39.46 (Rigaku OD, 2018)'
_computing_molecular_graphics SHELX
_computing_structure_refinement 'SHELXL-2018/3 (Sheldrick, 2018)'
_computing_structure_solution 'SHELXT 2014/5 (Sheldrick, 2014)'
_diffrn_ambient_temperature 293(2)
_diffrn_measured_fraction_theta_full 0.996
_diffrn_measured_fraction_theta_max 0.996
_diffrn_measurement_device_type 'SuperNova (Mo) X-ray Source'
_diffrn_measurement_method '\w scans'
_diffrn_radiation_type MoK\a
_diffrn_radiation_wavelength 0.71073
_diffrn_reflns_av_R_equivalents 0.0461
_diffrn_reflns_av_unetI/netI 0.0330
_diffrn_reflns_Laue_measured_fraction_full 0.996
_diffrn_reflns_Laue_measured_fraction_max 0.996
_diffrn_reflns_limit_h_max 16
_diffrn_reflns_limit_h_min -16
_diffrn_reflns_limit_k_max 15
_diffrn_reflns_limit_k_min -20
_diffrn_reflns_limit_l_max 14
_diffrn_reflns_limit_l_min -12
_diffrn_reflns_number 22453
_diffrn_reflns_point_group_measured_fraction_full 0.996
_diffrn_reflns_point_group_measured_fraction_max 0.996
_diffrn_reflns_theta_full 24.998
_diffrn_reflns_theta_max 24.998
_diffrn_reflns_theta_min 3.114
_diffrn_source 'micro-focus sealed X-ray tube'
_exptl_absorpt_coefficient_mu 2.618
_exptl_absorpt_correction_T_max 1.00000
_exptl_absorpt_correction_T_min 0.51977
_exptl_absorpt_correction_type multi-scan
_exptl_absorpt_process_details
;
CrysAlisPro 1.171.39.46 (Rigaku Oxford Diffraction, 2018)
Empirical absorption correction using spherical harmonics,
 implemented in SCALE3 ABSPACK scaling algorithm.
;
_exptl_crystal_colour purple
_exptl_crystal_density_diffrn 1.822
_exptl_crystal_description plate
_exptl_crystal_F_000 1536
_exptl_crystal_size_max 0.12
_exptl_crystal_size_mid 0.10
_exptl_crystal_size_min 0.06
_refine_diff_density_max 1.096
_refine_diff_density_min -1.093
_refine_diff_density_rms 0.111
_refine_ls_extinction_method none
_refine_ls_goodness_of_fit_ref 1.059
_refine_ls_hydrogen_treatment constr
_refine_ls_matrix_type full
_refine_ls_number_parameters 355
_refine_ls_number_reflns 5112
_refine_ls_number_restraints 18
_refine_ls_restrained_S_all 1.071
_refine_ls_R_factor_all 0.0559
_refine_ls_R_factor_gt 0.0450
_refine_ls_shift/su_max 0.000
_refine_ls_shift/su_mean 0.000
_refine_ls_structure_factor_coef Fsqd
_refine_ls_weighting_details 'w=1/[\s^2^(Fo^2^)+(0.0787P)^2^+5.3137P] where P=(Fo^2^+2Fc^2^)/3'
_refine_ls_weighting_scheme calc
_refine_ls_wR_factor_gt 0.1334
_refine_ls_wR_factor_ref 0.1390
_reflns_Friedel_coverage 0.000
_reflns_number_gt 4171
_reflns_number_total 5112
_reflns_threshold_expression 'I > 2\s(I)'
_cod_data_source_file d3ce00342f2.cif
_cod_data_source_block shelx_CCDC1
_cod_depositor_comments 'Adding full bibliography for 7247163--7247169.cif.'
_cod_original_sg_symbol_H-M 'P 21/c'
_cod_database_code 7247164
_shelx_shelxl_version_number 2018/3
_shelx_space_group_comment
;
The symmetry employed for this shelxl refinement is uniquely defined
by the following loop, which should always be used as a source of
symmetry information in preference to the above space-group names.
They are only intended as comments.
;

loop_
_space_group_symop_operation_xyz
'x, y, z'
'-x, y+1/2, -z+1/2'
'-x, -y, -z'
'x, -y-1/2, z-1/2'

loop_
_atom_site_label
_atom_site_type_symbol
_atom_site_fract_x
_atom_site_fract_y
_atom_site_fract_z
_atom_site_U_iso_or_equiv
_atom_site_adp_type
_atom_site_occupancy
_atom_site_site_symmetry_order
_atom_site_calc_flag
_atom_site_refinement_flags_posn
_atom_site_refinement_flags_adp
_atom_site_refinement_flags_occupancy
_atom_site_disorder_assembly
_atom_site_disorder_group
Sn1 Sn 0.500000 0.500000 0.500000 0.03433(16) Uani 1 2 d S . P . .
I1 I 0.15983(4) 0.06148(3) 0.10039(5) 0.0786(2) Uani 1 1 d . . . . .
I2 I 0.00144(3) 0.83140(3) 0.12322(4) 0.0736(2) Uani 1 1 d . . . . .
N1 N 0.3719(3) 0.4821(3) 0.4030(3) 0.0387(10) Uani 1 1 d . . . . .
N2 N 0.5283(3) 0.3785(3) 0.4904(4) 0.0395(10) Uani 1 1 d . . . . .
O1 O 0.5723(3) 0.5087(2) 0.3615(3) 0.0493(10) Uani 1 1 d . . . . .
O2 O 0.4833(3) 0.5836(3) 0.2406(4) 0.0620(12) Uani 1 1 d . . . . .
F1 F 0.7602(4) 0.4196(4) -0.0595(4) 0.1125(19) Uani 1 1 d . . . . .
C1 C 0.3088(4) 0.5406(3) 0.3677(4) 0.0375(12) Uani 1 1 d . . . . .
C2 C 0.2352(4) 0.5051(4) 0.2947(5) 0.0478(14) Uani 1 1 d . . . . .
H2 H 0.183142 0.531260 0.258850 0.057 Uiso 1 1 calc R U . . .
C3 C 0.2540(4) 0.4277(4) 0.2870(5) 0.0476(14) Uani 1 1 d . . . . .
H3 H 0.216966 0.390692 0.245550 0.057 Uiso 1 1 calc R U . . .
C4 C 0.3407(4) 0.4122(3) 0.3534(4) 0.0387(12) Uani 1 1 d . . . . .
C5 C 0.3879(4) 0.3400(3) 0.3646(4) 0.0404(12) Uani 1 1 d . . . . .
C6 C 0.4755(4) 0.3249(3) 0.4271(5) 0.0417(12) Uani 1 1 d . . . . .
C7 C 0.5247(4) 0.2504(4) 0.4350(5) 0.0527(15) Uani 1 1 d . . . . .
H7 H 0.505354 0.203542 0.399323 0.063 Uiso 1 1 calc R U . . .
C8 C 0.6044(4) 0.2616(4) 0.5043(5) 0.0524(15) Uani 1 1 d . . . . .
H8 H 0.649202 0.222973 0.525861 0.063 Uiso 1 1 calc R U . . .
C9 C 0.6084(4) 0.3420(3) 0.5385(5) 0.0414(12) Uani 1 1 d . . . . .
C10 C 0.3182(4) 0.6216(3) 0.3928(4) 0.0400(12) Uani 1 1 d . . . . .
C11 C 0.3375(4) 0.2709(3) 0.3038(4) 0.0428(13) Uani 1 1 d . . . . .
C12 C 0.3635(5) 0.2433(4) 0.2055(5) 0.0581(16) Uani 1 1 d . . . . .
H12 H 0.415812 0.265089 0.177678 0.070 Uiso 1 1 calc R U . . .
C13 C 0.3133(5) 0.1834(4) 0.1463(6) 0.0622(18) Uani 1 1 d . . . . .
H13 H 0.331002 0.165865 0.079044 0.075 Uiso 1 1 calc R U . . .
C14 C 0.2373(4) 0.1507(3) 0.1891(5) 0.0518(15) Uani 1 1 d . . . . .
C15 C 0.2116(6) 0.1771(5) 0.2866(7) 0.076(2) Uani 1 1 d . . . . .
H15 H 0.159761 0.154878 0.315097 0.091 Uiso 1 1 calc R U . . .
C16 C 0.2624(5) 0.2373(5) 0.3445(6) 0.072(2) Uani 1 1 d . . . . .
H16 H 0.244538 0.254632 0.411730 0.087 Uiso 1 1 calc R U . . .
C17 C 0.2437(4) 0.6747(3) 0.3353(5) 0.0422(13) Uani 1 1 d . . . . .
C18 C 0.1540(4) 0.6765(4) 0.3653(5) 0.0589(17) Uani 1 1 d . . . . .
H18 H 0.139248 0.646596 0.425326 0.071 Uiso 1 1 calc R U . . .
C19 C 0.0846(4) 0.7228(4) 0.3065(6) 0.0629(18) Uani 1 1 d . . . . .
H19 H 0.024138 0.724813 0.327996 0.075 Uiso 1 1 calc R U . . .
C20 C 0.1064(4) 0.7653(4) 0.2168(5) 0.0533(15) Uani 1 1 d . . . . .
C21 C 0.1963(4) 0.7646(4) 0.1865(5) 0.0565(16) Uani 1 1 d . . . . .
H21 H 0.210934 0.794363 0.126322 0.068 Uiso 1 1 calc R U . . .
C22 C 0.2647(4) 0.7193(4) 0.2464(5) 0.0547(15) Uani 1 1 d . . . . .
H22 H 0.325687 0.718884 0.226305 0.066 Uiso 1 1 calc R U . . .
C23 C 0.5479(4) 0.5373(3) 0.2639(5) 0.0460(13) Uani 1 1 d . . . . .
C24 C 0.6057(4) 0.5066(3) 0.1785(5) 0.0465(14) Uani 1 1 d . . . . .
C25 C 0.5952(5) 0.5381(5) 0.0732(5) 0.0661(18) Uani 1 1 d . . . . .
H25 H 0.552717 0.579304 0.056612 0.079 Uiso 1 1 calc R U . . .
C26 C 0.6475(7) 0.5092(6) -0.0095(6) 0.085(3) Uani 1 1 d . . . . .
H26 H 0.639726 0.529387 -0.081159 0.102 Uiso 1 1 calc R U . . .
C27 C 0.7097(6) 0.4504(5) 0.0201(6) 0.076(2) Uani 1 1 d . . . . .
C28 C 0.7235(6) 0.4176(4) 0.1223(6) 0.0653(18) Uani 1 1 d . . . . .
H28 H 0.766512 0.376678 0.137905 0.078 Uiso 1 1 calc R U . . .
C29 C 0.6718(5) 0.4470(4) 0.2023(6) 0.0558(16) Uani 1 1 d . . . . .
H29 H 0.681427 0.426544 0.273665 0.067 Uiso 1 1 calc R U . . .
C30 C 1.0007(18) 0.5719(11) 0.0921(17) 0.145(8) Uiso 0.5 1 d D U P A -1
H30A H 1.065940 0.588872 0.102213 0.174 Uiso 0.5 1 calc R U P A -1
H30B H 0.968628 0.595218 0.150570 0.174 Uiso 0.5 1 calc R U P A -1
C31 C 0.9959(16) 0.4818(12) 0.0991(13) 0.111(6) Uiso 0.5 1 d D U P A -1
H31A H 1.028442 0.464642 0.169360 0.133 Uiso 0.5 1 calc R U P A -1
H31B H 0.930474 0.465718 0.096936 0.133 Uiso 0.5 1 calc R U P A -1
C32 C 1.039(2) 0.4415(9) 0.0059(15) 0.162(9) Uiso 0.5 1 d D U P A -1
H32A H 1.019587 0.386537 0.003254 0.194 Uiso 0.5 1 calc R U P A -1
H32B H 1.107329 0.442130 0.023639 0.194 Uiso 0.5 1 calc R U P A -1
C33 C 1.0161(12) 0.4768(10) -0.1086(12) 0.075(4) Uiso 0.5 1 d D U P A -1
H33A H 1.066931 0.463922 -0.152241 0.090 Uiso 0.5 1 calc R U P A -1
H33B H 0.959600 0.451199 -0.143395 0.090 Uiso 0.5 1 calc R U P A -1
C34 C 1.001(2) 0.5637(11) -0.1138(16) 0.162(10) Uiso 0.5 1 d D U P A -1
H34A H 0.963355 0.575915 -0.183135 0.195 Uiso 0.5 1 calc R U P A -1
H34B H 1.061785 0.589052 -0.115596 0.195 Uiso 0.5 1 calc R U P A -1
C35 C 0.954(2) 0.6001(10) -0.021(2) 0.194(11) Uiso 0.5 1 d D U P A -1
H35A H 0.887758 0.585666 -0.029295 0.233 Uiso 0.5 1 calc R U P A -1
H35B H 0.958057 0.657370 -0.025458 0.233 Uiso 0.5 1 calc R U P A -1

loop_
_atom_site_aniso_label
_atom_site_aniso_U_11
_atom_site_aniso_U_22
_atom_site_aniso_U_33
_atom_site_aniso_U_23
_atom_site_aniso_U_13
_atom_site_aniso_U_12
Sn1 0.0375(3) 0.0330(3) 0.0313(3) 0.0000(2) -0.0013(2) 0.0037(2)
I1 0.0825(4) 0.0568(3) 0.0866(4) -0.0180(2) -0.0351(3) 0.0024(2)
I2 0.0576(3) 0.0829(4) 0.0767(4) 0.0184(3) -0.0076(2) 0.0241(2)
N1 0.041(2) 0.040(2) 0.033(2) -0.0008(19) -0.0039(18) 0.003(2)
N2 0.039(2) 0.040(3) 0.038(2) -0.002(2) -0.0044(18) 0.001(2)
O1 0.049(2) 0.059(3) 0.040(2) 0.0057(19) 0.0063(17) 0.0033(19)
O2 0.068(3) 0.069(3) 0.049(3) 0.008(2) 0.011(2) 0.015(2)
F1 0.136(5) 0.136(5) 0.074(3) -0.017(3) 0.052(3) 0.022(4)
C1 0.040(3) 0.040(3) 0.032(3) 0.001(2) 0.002(2) 0.005(2)
C2 0.045(3) 0.054(4) 0.043(3) 0.001(3) -0.004(2) 0.006(3)
C3 0.047(3) 0.048(3) 0.047(3) -0.009(3) -0.002(3) -0.002(3)
C4 0.044(3) 0.039(3) 0.032(3) -0.002(2) 0.001(2) 0.001(2)
C5 0.044(3) 0.040(3) 0.037(3) -0.003(2) 0.005(2) -0.002(2)
C6 0.045(3) 0.039(3) 0.041(3) -0.001(2) 0.002(2) 0.004(2)
C7 0.058(4) 0.037(3) 0.061(4) -0.009(3) -0.004(3) 0.005(3)
C8 0.058(4) 0.039(3) 0.057(4) -0.002(3) -0.008(3) 0.012(3)
C9 0.044(3) 0.035(3) 0.045(3) 0.004(2) 0.003(2) 0.008(2)
C10 0.040(3) 0.041(3) 0.039(3) 0.005(2) 0.000(2) 0.005(2)
C11 0.044(3) 0.040(3) 0.043(3) -0.005(2) -0.003(2) 0.002(2)
C12 0.068(4) 0.061(4) 0.047(4) -0.011(3) 0.013(3) -0.007(3)
C13 0.082(5) 0.059(4) 0.046(4) -0.013(3) 0.005(3) -0.004(4)
C14 0.056(4) 0.037(3) 0.058(4) -0.005(3) -0.015(3) 0.004(3)
C15 0.077(5) 0.080(5) 0.072(5) -0.026(4) 0.014(4) -0.030(4)
C16 0.078(5) 0.082(5) 0.060(4) -0.031(4) 0.021(4) -0.023(4)
C17 0.041(3) 0.040(3) 0.044(3) -0.006(2) -0.001(2) 0.009(2)
C18 0.050(3) 0.077(5) 0.050(4) 0.019(3) 0.008(3) 0.010(3)
C19 0.043(3) 0.079(5) 0.068(4) 0.015(4) 0.009(3) 0.014(3)
C20 0.050(3) 0.052(4) 0.055(4) 0.008(3) -0.007(3) 0.014(3)
C21 0.052(3) 0.063(4) 0.055(4) 0.021(3) 0.008(3) 0.011(3)
C22 0.043(3) 0.067(4) 0.053(4) 0.008(3) 0.004(3) 0.006(3)
C23 0.054(3) 0.041(3) 0.043(3) -0.003(3) 0.004(3) -0.005(3)
C24 0.057(3) 0.043(3) 0.040(3) -0.006(3) 0.007(3) -0.011(3)
C25 0.076(5) 0.076(5) 0.046(4) 0.006(3) 0.009(3) 0.011(4)
C26 0.108(7) 0.106(7) 0.045(4) 0.007(4) 0.025(4) 0.011(5)
C27 0.090(6) 0.089(6) 0.051(4) -0.015(4) 0.023(4) -0.005(5)
C28 0.084(5) 0.057(4) 0.057(4) -0.007(3) 0.015(4) 0.006(4)
C29 0.064(4) 0.053(4) 0.051(4) -0.002(3) 0.006(3) -0.004(3)

loop_
_atom_type_symbol
_atom_type_description
_atom_type_scat_dispersion_real
_atom_type_scat_dispersion_imag
_atom_type_scat_source
C C 0.0033 0.0016 'International Tables Vol C Tables 4.2.6.8 and 6.1.1.4'
H H 0.0000 0.0000 'International Tables Vol C Tables 4.2.6.8 and 6.1.1.4'
I I -0.4742 1.8119 'International Tables Vol C Tables 4.2.6.8 and 6.1.1.4'
N N 0.0061 0.0033 'International Tables Vol C Tables 4.2.6.8 and 6.1.1.4'
O O 0.0106 0.0060 'International Tables Vol C Tables 4.2.6.8 and 6.1.1.4'
Sn Sn -0.6537 1.4246 'International Tables Vol C Tables 4.2.6.8 and 6.1.1.4'
F F 0.0171 0.0103 'International Tables Vol C Tables 4.2.6.8 and 6.1.1.4'

loop_
_geom_angle_atom_site_label_1
_geom_angle_atom_site_label_2
_geom_angle_atom_site_label_3
_geom_angle
_geom_angle_site_symmetry_1
_geom_angle_site_symmetry_3
_geom_angle_publ_flag
O1 Sn1 O1 180.0 . 3_666 ?
O1 Sn1 N1 87.95(16) . 3_666 ?
O1 Sn1 N1 92.05(16) 3_666 3_666 ?
O1 Sn1 N1 92.05(16) . . ?
O1 Sn1 N1 87.95(16) 3_666 . ?
N1 Sn1 N1 180.00(13) 3_666 . ?
O1 Sn1 N2 84.70(17) . . ?
O1 Sn1 N2 95.30(17) 3_666 . ?
N1 Sn1 N2 90.64(17) 3_666 . ?
N1 Sn1 N2 89.36(17) . . ?
O1 Sn1 N2 95.30(17) . 3_666 ?
O1 Sn1 N2 84.70(17) 3_666 3_666 ?
N1 Sn1 N2 89.36(17) 3_666 3_666 ?
N1 Sn1 N2 90.64(17) . 3_666 ?
N2 Sn1 N2 180.0(2) . 3_666 ?
C1 N1 C4 108.1(4) . . ?
C1 N1 Sn1 125.2(4) . . ?
C4 N1 Sn1 126.4(3) . . ?
C6 N2 C9 109.0(4) . . ?
C6 N2 Sn1 125.8(3) . . ?
C9 N2 Sn1 124.9(3) . . ?
C23 O1 Sn1 131.5(4) . . ?
N1 C1 C10 126.1(5) . . ?
N1 C1 C2 107.7(5) . . ?
C10 C1 C2 126.0(5) . . ?
C3 C2 C1 108.2(5) . . ?
C3 C2 H2 125.9 . . ?
C1 C2 H2 125.9 . . ?
C2 C3 C4 108.0(5) . . ?
C2 C3 H3 126.0 . . ?
C4 C3 H3 126.0 . . ?
N1 C4 C5 125.3(5) . . ?
N1 C4 C3 107.9(5) . . ?
C5 C4 C3 126.7(5) . . ?
C4 C5 C6 126.9(5) . . ?
C4 C5 C11 115.3(5) . . ?
C6 C5 C11 117.8(5) . . ?
N2 C6 C5 125.9(5) . . ?
N2 C6 C7 107.9(5) . . ?
C5 C6 C7 126.2(5) . . ?
C8 C7 C6 107.0(5) . . ?
C8 C7 H7 126.5 . . ?
C6 C7 H7 126.5 . . ?
C7 C8 C9 108.6(5) . . ?
C7 C8 H8 125.7 . . ?
C9 C8 H8 125.7 . . ?
N2 C9 C10 126.0(5) . 3_666 ?
N2 C9 C8 107.5(5) . . ?
C10 C9 C8 126.5(5) 3_666 . ?
C1 C10 C9 126.9(5) . 3_666 ?
C1 C10 C17 115.7(5) . . ?
C9 C10 C17 117.3(5) 3_666 . ?
C16 C11 C12 118.5(6) . . ?
C16 C11 C5 119.7(5) . . ?
C12 C11 C5 121.7(5) . . ?
C11 C12 C13 121.6(6) . . ?
C11 C12 H12 119.2 . . ?
C13 C12 H12 119.2 . . ?
C14 C13 C12 118.6(6) . . ?
C14 C13 H13 120.7 . . ?
C12 C13 H13 120.7 . . ?
C15 C14 C13 120.2(6) . . ?
C15 C14 I1 120.5(5) . . ?
C13 C14 I1 119.2(5) . . ?
C14 C15 C16 120.3(7) . . ?
C14 C15 H15 119.8 . . ?
C16 C15 H15 119.8 . . ?
C11 C16 C15 120.7(6) . . ?
C11 C16 H16 119.7 . . ?
C15 C16 H16 119.7 . . ?
C18 C17 C22 119.2(5) . . ?
C18 C17 C10 121.6(5) . . ?
C22 C17 C10 119.1(5) . . ?
C17 C18 C19 120.5(6) . . ?
C17 C18 H18 119.8 . . ?
C19 C18 H18 119.8 . . ?
C20 C19 C18 119.4(6) . . ?
C20 C19 H19 120.3 . . ?
C18 C19 H19 120.3 . . ?
C19 C20 C21 120.7(5) . . ?
C19 C20 I2 119.9(5) . . ?
C21 C20 I2 119.4(5) . . ?
C20 C21 C22 119.4(6) . . ?
C20 C21 H21 120.3 . . ?
C22 C21 H21 120.3 . . ?
C17 C22 C21 120.9(6) . . ?
C17 C22 H22 119.6 . . ?
C21 C22 H22 119.6 . . ?
O2 C23 O1 125.0(5) . . ?
O2 C23 C24 121.7(5) . . ?
O1 C23 C24 113.3(5) . . ?
C25 C24 C29 118.3(6) . . ?
C25 C24 C23 120.0(6) . . ?
C29 C24 C23 121.6(5) . . ?
C24 C25 C26 121.2(7) . . ?
C24 C25 H25 119.4 . . ?
C26 C25 H25 119.4 . . ?
C27 C26 C25 116.7(7) . . ?
C27 C26 H26 121.6 . . ?
C25 C26 H26 121.6 . . ?
C26 C27 C28 124.6(7) . . ?
C26 C27 F1 118.1(7) . . ?
C28 C27 F1 117.2(8) . . ?
C27 C28 C29 117.7(7) . . ?
C27 C28 H28 121.1 . . ?
C29 C28 H28 121.1 . . ?
C28 C29 C24 121.3(6) . . ?
C28 C29 H29 119.3 . . ?
C24 C29 H29 119.3 . . ?
C31 C30 C35 110.0(8) . . ?
C31 C30 H30A 109.7 . . ?
C35 C30 H30A 109.7 . . ?
C31 C30 H30B 109.7 . . ?
C35 C30 H30B 109.7 . . ?
H30A C30 H30B 108.2 . . ?
C32 C31 C30 112.4(8) . . ?
C32 C31 H31A 109.1 . . ?
C30 C31 H31A 109.1 . . ?
C32 C31 H31B 109.1 . . ?
C30 C31 H31B 109.1 . . ?
H31A C31 H31B 107.8 . . ?
C31 C32 C33 116.3(8) . . ?
C31 C32 H32A 108.2 . . ?
C33 C32 H32A 108.2 . . ?
C31 C32 H32B 108.2 . . ?
C33 C32 H32B 108.2 . . ?
H32A C32 H32B 107.4 . . ?
C34 C33 C32 116.4(8) . . ?
C34 C33 H33A 108.2 . . ?
C32 C33 H33A 108.2 . . ?
C34 C33 H33B 108.2 . . ?
C32 C33 H33B 108.2 . . ?
H33A C33 H33B 107.4 . . ?
C33 C34 C35 116.6(9) . . ?
C33 C34 H34A 108.2 . . ?
C35 C34 H34A 108.2 . . ?
C33 C34 H34B 108.2 . . ?
C35 C34 H34B 108.2 . . ?
H34A C34 H34B 107.3 . . ?
C34 C35 C30 110.9(9) . . ?
C34 C35 H35A 109.5 . . ?
C30 C35 H35A 109.5 . . ?
C34 C35 H35B 109.5 . . ?
C30 C35 H35B 109.5 . . ?
H35A C35 H35B 108.0 . . ?

loop_
_geom_bond_atom_site_label_1
_geom_bond_atom_site_label_2
_geom_bond_distance
_geom_bond_site_symmetry_2
_geom_bond_publ_flag
Sn1 O1 2.075(4) . ?
Sn1 O1 2.075(4) 3_666 ?
Sn1 N1 2.085(4) 3_666 ?
Sn1 N1 2.085(4) . ?
Sn1 N2 2.097(4) . ?
Sn1 N2 2.097(4) 3_666 ?
I1 C14 2.096(6) . ?
I2 C20 2.099(6) . ?
N1 C1 1.373(7) . ?
N1 C4 1.377(7) . ?
N2 C6 1.360(7) . ?
N2 C9 1.371(7) . ?
O1 C23 1.292(7) . ?
O2 C23 1.218(7) . ?
F1 C27 1.372(8) . ?
C1 C10 1.405(8) . ?
C1 C2 1.430(8) . ?
C2 C3 1.339(8) . ?
C2 H2 0.9300 . ?
C3 C4 1.426(8) . ?
C3 H3 0.9300 . ?
C4 C5 1.392(8) . ?
C5 C6 1.412(8) . ?
C5 C11 1.519(7) . ?
C6 C7 1.438(8) . ?
C7 C8 1.351(8) . ?
C7 H7 0.9300 . ?
C8 C9 1.419(8) . ?
C8 H8 0.9300 . ?
C9 C10 1.406(8) 3_666 ?
C10 C17 1.502(7) . ?
C11 C16 1.354(9) . ?
C11 C12 1.371(8) . ?
C12 C13 1.393(9) . ?
C12 H12 0.9300 . ?
C13 C14 1.370(10) . ?
C13 H13 0.9300 . ?
C14 C15 1.353(10) . ?
C15 C16 1.393(9) . ?
C15 H15 0.9300 . ?
C16 H16 0.9300 . ?
C17 C18 1.371(8) . ?
C17 C22 1.376(8) . ?
C18 C19 1.395(9) . ?
C18 H18 0.9300 . ?
C19 C20 1.369(9) . ?
C19 H19 0.9300 . ?
C20 C21 1.374(9) . ?
C21 C22 1.383(8) . ?
C21 H21 0.9300 . ?
C22 H22 0.9300 . ?
C23 C24 1.490(8) . ?
C24 C25 1.379(9) . ?
C24 C29 1.387(9) . ?
C25 C26 1.405(10) . ?
C25 H25 0.9300 . ?
C26 C27 1.353(12) . ?
C26 H26 0.9300 . ?
C27 C28 1.354(11) . ?
C28 C29 1.377(9) . ?
C28 H28 0.9300 . ?
C29 H29 0.9300 . ?
C30 C31 1.524(9) . ?
C30 C35 1.539(9) . ?
C30 H30A 0.9700 . ?
C30 H30B 0.9700 . ?
C31 C32 1.513(9) . ?
C31 H31A 0.9700 . ?
C31 H31B 0.9700 . ?
C32 C33 1.516(8) . ?
C32 H32A 0.9700 . ?
C32 H32B 0.9700 . ?
C33 C34 1.483(8) . ?
C33 H33A 0.9700 . ?
C33 H33B 0.9700 . ?
C34 C35 1.504(9) . ?
C34 H34A 0.9700 . ?
C34 H34B 0.9700 . ?
C35 H35A 0.9700 . ?
C35 H35B 0.9700 . ?

loop_
_geom_torsion_atom_site_label_1
_geom_torsion_atom_site_label_2
_geom_torsion_atom_site_label_3
_geom_torsion_atom_site_label_4
_geom_torsion
_geom_torsion_site_symmetry_1
_geom_torsion_site_symmetry_2
_geom_torsion_site_symmetry_3
_geom_torsion_site_symmetry_4
_geom_torsion_publ_flag
C4 N1 C1 C10 -175.2(5) . . . . ?
Sn1 N1 C1 C10 -1.7(7) . . . . ?
C4 N1 C1 C2 0.9(6) . . . . ?
Sn1 N1 C1 C2 174.3(4) . . . . ?
N1 C1 C2 C3 0.0(7) . . . . ?
C10 C1 C2 C3 176.1(6) . . . . ?
C1 C2 C3 C4 -0.9(7) . . . . ?
C1 N1 C4 C5 177.0(5) . . . . ?
Sn1 N1 C4 C5 3.7(8) . . . . ?
C1 N1 C4 C3 -1.4(6) . . . . ?
Sn1 N1 C4 C3 -174.8(4) . . . . ?
C2 C3 C4 N1 1.4(7) . . . . ?
C2 C3 C4 C5 -177.0(6) . . . . ?
N1 C4 C5 C6 -0.6(9) . . . . ?
C3 C4 C5 C6 177.6(6) . . . . ?
N1 C4 C5 C11 178.4(5) . . . . ?
C3 C4 C5 C11 -3.5(8) . . . . ?
C9 N2 C6 C5 179.9(5) . . . . ?
Sn1 N2 C6 C5 -6.2(8) . . . . ?
C9 N2 C6 C7 -0.2(6) . . . . ?
Sn1 N2 C6 C7 173.7(4) . . . . ?
C4 C5 C6 N2 2.0(10) . . . . ?
C11 C5 C6 N2 -177.0(5) . . . . ?
C4 C5 C6 C7 -177.9(6) . . . . ?
C11 C5 C6 C7 3.2(9) . . . . ?
N2 C6 C7 C8 1.1(7) . . . . ?
C5 C6 C7 C8 -179.1(6) . . . . ?
C6 C7 C8 C9 -1.5(7) . . . . ?
C6 N2 C9 C10 178.1(5) . . . 3_666 ?
Sn1 N2 C9 C10 4.1(8) . . . 3_666 ?
C6 N2 C9 C8 -0.7(6) . . . . ?
Sn1 N2 C9 C8 -174.7(4) . . . . ?
C7 C8 C9 N2 1.4(7) . . . . ?
C7 C8 C9 C10 -177.4(6) . . . 3_666 ?
N1 C1 C10 C9 -2.5(9) . . . 3_666 ?
C2 C1 C10 C9 -177.9(6) . . . 3_666 ?
N1 C1 C10 C17 174.5(5) . . . . ?
C2 C1 C10 C17 -0.9(8) . . . . ?
C4 C5 C11 C16 -75.0(8) . . . . ?
C6 C5 C11 C16 104.1(7) . . . . ?
C4 C5 C11 C12 102.1(7) . . . . ?
C6 C5 C11 C12 -78.8(7) . . . . ?
C16 C11 C12 C13 1.4(10) . . . . ?
C5 C11 C12 C13 -175.7(6) . . . . ?
C11 C12 C13 C14 -1.1(10) . . . . ?
C12 C13 C14 C15 0.5(10) . . . . ?
C12 C13 C14 I1 179.3(5) . . . . ?
C13 C14 C15 C16 -0.3(12) . . . . ?
I1 C14 C15 C16 -179.0(6) . . . . ?
C12 C11 C16 C15 -1.1(11) . . . . ?
C5 C11 C16 C15 176.0(7) . . . . ?
C14 C15 C16 C11 0.6(13) . . . . ?
C1 C10 C17 C18 73.5(7) . . . . ?
C9 C10 C17 C18 -109.2(7) 3_666 . . . ?
C1 C10 C17 C22 -102.9(6) . . . . ?
C9 C10 C17 C22 74.4(7) 3_666 . . . ?
C22 C17 C18 C19 0.1(10) . . . . ?
C10 C17 C18 C19 -176.3(6) . . . . ?
C17 C18 C19 C20 1.4(11) . . . . ?
C18 C19 C20 C21 -2.1(11) . . . . ?
C18 C19 C20 I2 177.4(5) . . . . ?
C19 C20 C21 C22 1.2(11) . . . . ?
I2 C20 C21 C22 -178.2(5) . . . . ?
C18 C17 C22 C21 -1.0(10) . . . . ?
C10 C17 C22 C21 175.5(6) . . . . ?
C20 C21 C22 C17 0.3(10) . . . . ?
Sn1 O1 C23 O2 19.4(9) . . . . ?
Sn1 O1 C23 C24 -159.2(4) . . . . ?
O2 C23 C24 C25 8.5(9) . . . . ?
O1 C23 C24 C25 -172.8(6) . . . . ?
O2 C23 C24 C29 -172.4(6) . . . . ?
O1 C23 C24 C29 6.4(8) . . . . ?
C29 C24 C25 C26 2.2(11) . . . . ?
C23 C24 C25 C26 -178.7(7) . . . . ?
C24 C25 C26 C27 -1.4(13) . . . . ?
C25 C26 C27 C28 0.9(14) . . . . ?
C25 C26 C27 F1 178.5(8) . . . . ?
C26 C27 C28 C29 -1.1(13) . . . . ?
F1 C27 C28 C29 -178.8(7) . . . . ?
C27 C28 C29 C24 1.9(11) . . . . ?
C25 C24 C29 C28 -2.4(10) . . . . ?
C23 C24 C29 C28 178.5(6) . . . . ?
C35 C30 C31 C32 55.8(18) . . . . ?
C30 C31 C32 C33 -43(2) . . . . ?
C31 C32 C33 C34 32(3) . . . . ?
C32 C33 C34 C35 -35(3) . . . . ?
C33 C34 C35 C30 49(2) . . . . ?
C31 C30 C35 C34 -58.3(18) . . . . ?
